data_7134853
loop_
_publ_author_name
'Yang, Wenyan'
'Li, Lele'
'Xue, Xinlei'
'Deng, Shengyong'
'Wei, Peifa'

_publ_section_title
;
 Positional isomerism-directed formation of hydrogen-bonded organic
 frameworks with distinct single-crystal transformation pathways.
;
_journal_issue 70
_journal_name_full 'Chemical communications (Cambridge, England)'
_journal_page_first 13113
_journal_page_last 13116
_journal_paper_doi 10.1039/d5cc03678j
_journal_volume 61
_journal_year 2025
_chemical_formula_moiety 'C H Cl3, C54 H50 N2'
_chemical_formula_sum 'C55 H51 Cl3 N2'
_chemical_formula_weight 846.32
_space_group_crystal_system triclinic
_space_group_IT_number 2
_space_group_name_Hall '-P 1'
_space_group_name_H-M_alt 'P -1'
_atom_sites_solution_hydrogens geom
_audit_creation_date 2025-07-25
_audit_creation_method
;
Olex2 1.5
(compiled 2022.04.07 svn.rca3783a0 for OlexSys, GUI svn.r6498)
;
_audit_update_record
;
2025-07-25 deposited with the CCDC.	2025-07-28 downloaded from the CCDC.
;
_cell_angle_alpha 105.292(2)
_cell_angle_beta 91.583(2)
_cell_angle_gamma 107.284(2)
_cell_formula_units_Z 2
_cell_length_a 9.8151(2)
_cell_length_b 15.4638(3)
_cell_length_c 16.0395(3)
_cell_measurement_reflns_used 15412
_cell_measurement_temperature 293(2)
_cell_measurement_theta_max 77.6780
_cell_measurement_theta_min 2.8630
_cell_volume 2227.33(8)
_computing_molecular_graphics 'Olex2 1.5 (Dolomanov et al., 2009)'
_computing_publication_material 'Olex2 1.5 (Dolomanov et al., 2009)'
_computing_structure_refinement 'SHELXL 2018/3 (Sheldrick, 2015)'
_computing_structure_solution 'SHELXT 2014/5 (Sheldrick, 2014)'
_diffrn_ambient_temperature 293(2)
_diffrn_measured_fraction_theta_full 0.997
_diffrn_measured_fraction_theta_max 0.954
_diffrn_measurement_device_type 'XtaLAB Synergy R, HyPix'
_diffrn_radiation_type CuK\a
_diffrn_radiation_wavelength 1.54184
_diffrn_reflns_av_R_equivalents 0.0406
_diffrn_reflns_av_unetI/netI 0.0395
_diffrn_reflns_Laue_measured_fraction_full 0.997
_diffrn_reflns_Laue_measured_fraction_max 0.954
_diffrn_reflns_limit_h_max 12
_diffrn_reflns_limit_h_min -10
_diffrn_reflns_limit_k_max 19
_diffrn_reflns_limit_k_min -19
_diffrn_reflns_limit_l_max 20
_diffrn_reflns_limit_l_min -20
_diffrn_reflns_number 26386
_diffrn_reflns_point_group_measured_fraction_full 0.997
_diffrn_reflns_point_group_measured_fraction_max 0.954
_diffrn_reflns_theta_full 67.684
_diffrn_reflns_theta_max 78.126
_diffrn_reflns_theta_min 2.875
_exptl_absorpt_coefficient_mu 2.159
_exptl_absorpt_correction_T_max 1.00000
_exptl_absorpt_correction_T_min 0.57388
_exptl_absorpt_correction_type multi-scan
_exptl_absorpt_process_details
;
CrysAlisPro 1.171.42.93a (Rigaku Oxford Diffraction, 2023)
Empirical absorption correction using spherical harmonics,
implemented in SCALE3 ABSPACK scaling algorithm.
;
_exptl_crystal_density_diffrn 1.262
_exptl_crystal_description BLOCK
_exptl_crystal_F_000 892
_exptl_crystal_size_max 0.3
_exptl_crystal_size_mid 0.2
_exptl_crystal_size_min 0.1
_refine_diff_density_max 0.510
_refine_diff_density_min -0.682
_refine_diff_density_rms 0.064
_refine_ls_extinction_method none
_refine_ls_goodness_of_fit_ref 0.937
_refine_ls_hydrogen_treatment constr
_refine_ls_matrix_type full
_refine_ls_number_parameters 545
_refine_ls_number_reflns 9102
_refine_ls_number_restraints 0
_refine_ls_restrained_S_all 0.937
_refine_ls_R_factor_all 0.0809
_refine_ls_R_factor_gt 0.0687
_refine_ls_shift/su_max 0.000
_refine_ls_shift/su_mean 0.000
_refine_ls_structure_factor_coef Fsqd
_refine_ls_weighting_details 'w=1/[\s^2^(Fo^2^)+(0.0806P)^2^+3.7494P] where P=(Fo^2^+2Fc^2^)/3'
_refine_ls_weighting_scheme calc
_refine_ls_wR_factor_gt 0.1761
_refine_ls_wR_factor_ref 0.1836
_reflns_Friedel_coverage 0.000
_reflns_number_gt 7731
_reflns_number_total 9102
_reflns_threshold_expression 'I > 2\s(I)'
_cod_data_source_file d5cc03678j2.cif
_cod_data_source_block 1121-7ywy_auto
_cod_depositor_comments 'Adding full bibliography for 7134851--7134861.cif.'
_cod_database_code 7134853
_shelx_shelxl_version_number 2018/3
_shelx_space_group_comment
;
The symmetry employed for this shelxl refinement is uniquely defined
by the following loop, which should always be used as a source of
symmetry information in preference to the above space-group names.
They are only intended as comments.
;
_shelx_estimated_absorpt_t_max 0.813
_shelx_estimated_absorpt_t_min 0.564
_olex2_refinement_description
;
1.a Ternary CH refined with riding coordinates:
 C1(H1)
1.b Secondary CH2 refined with riding coordinates:
 C27(H27A,H27B), C28(H28A,H28B), C53(H53A,H53B), C54(H54A,H54B)
1.c Aromatic/amide H refined with riding coordinates:
 C5(H5), C6(H6), C8(H8), C9(H9), C11(H11), C13(H13), C14(H14), C15(H15),
 C16(H16), C18(H18), C19(H19), C21(H21), C22(H22), C24(H24), C25(H25), C31(H31),
  C32(H32), C34(H34), C35(H35), C37(H37), C38(H38), C40(H40), C41(H41),
 C42(H42), C43(H43), C45(H45), C47(H47), C48(H48), C50(H50), C51(H51)
1.d Idealised Me refined as rotating group:
 C26(H26A,H26B,H26C), C29(H29A,H29B,H29C), C52(H52A,H52B,H52C), C55(H55A,H55B,
 H55C)
;
_olex2_submission_special_instructions 'No special instructions were received'

loop_
_space_group_symop_operation_xyz
'x, y, z'
'-x, -y, -z'

loop_
_atom_site_label
_atom_site_type_symbol
_atom_site_fract_x
_atom_site_fract_y
_atom_site_fract_z
_atom_site_U_iso_or_equiv
_atom_site_adp_type
_atom_site_occupancy
_atom_site_site_symmetry_order
_atom_site_calc_flag
_atom_site_refinement_flags_posn
_atom_site_refinement_flags_adp
_atom_site_refinement_flags_occupancy
_atom_site_disorder_assembly
_atom_site_disorder_group
Cl1 Cl -0.26682(12) 1.00161(8) 0.44813(7) 0.0777(3) Uani 1 1 d . . . . .
Cl2 Cl -0.46875(12) 0.85878(9) 0.50469(7) 0.0823(3) Uani 1 1 d . . . . .
Cl3 Cl -0.18982(14) 0.84168(9) 0.46992(8) 0.0879(4) Uani 1 1 d . . . . .
C1 C -0.3264(4) 0.8801(3) 0.4396(2) 0.0620(9) Uani 1 1 d . . . . .
H1 H -0.363743 0.845098 0.378830 0.074 Uiso 1 1 calc R U . . .
N1 N 0.8314(2) 0.86589(15) 0.22309(17) 0.0402(5) Uani 1 1 d . . . . .
N2 N 1.1002(2) 0.30225(15) 0.06762(14) 0.0345(5) Uani 1 1 d . . . . .
C2 C 0.6935(2) 0.47860(16) 0.21961(15) 0.0262(4) Uani 1 1 d . . . . .
C3 C 0.5702(2) 0.42773(16) 0.24403(15) 0.0265(5) Uani 1 1 d . . . . .
C4 C 0.5189(2) 0.32272(16) 0.22234(15) 0.0252(4) Uani 1 1 d . . . . .
C5 C 0.4549(2) 0.27876(17) 0.28343(15) 0.0290(5) Uani 1 1 d . . . . .
H5 H 0.443472 0.315929 0.337013 0.035 Uiso 1 1 calc R U . . .
C6 C 0.4080(2) 0.18131(17) 0.26657(16) 0.0296(5) Uani 1 1 d . . . . .
H6 H 0.366533 0.154670 0.309114 0.036 Uiso 1 1 calc R U . . .
C7 C 0.4217(2) 0.12242(16) 0.18690(15) 0.0264(5) Uani 1 1 d . . . . .
C8 C 0.4810(2) 0.16602(16) 0.12412(15) 0.0267(5) Uani 1 1 d . . . . .
H8 H 0.488963 0.128762 0.069710 0.032 Uiso 1 1 calc R U . . .
C9 C 0.5281(2) 0.26355(16) 0.14145(15) 0.0267(5) Uani 1 1 d . . . . .
H9 H 0.566582 0.290246 0.098295 0.032 Uiso 1 1 calc R U . . .
C10 C 0.3770(2) 0.01823(16) 0.17084(15) 0.0273(5) Uani 1 1 d . . . . .
C11 C 0.3844(2) -0.02060(16) 0.23822(16) 0.0288(5) Uani 1 1 d . . . . .
H11 H 0.419581 0.019543 0.293879 0.035 Uiso 1 1 calc R U . . .
C12 C 0.3404(2) -0.11932(17) 0.22578(16) 0.0298(5) Uani 1 1 d . . . . .
C13 C 0.3420(3) -0.15892(19) 0.29588(18) 0.0361(5) Uani 1 1 d . . . . .
H13 H 0.371032 -0.119268 0.352284 0.043 Uiso 1 1 calc R U . . .
C14 C 0.3012(3) -0.2548(2) 0.2817(2) 0.0421(6) Uani 1 1 d . . . . .
H14 H 0.303105 -0.279744 0.328345 0.051 Uiso 1 1 calc R U . . .
C15 C 0.2563(3) -0.31583(19) 0.1968(2) 0.0431(6) Uani 1 1 d . . . . .
H15 H 0.229680 -0.380875 0.187547 0.052 Uiso 1 1 calc R U . . .
C16 C 0.2519(3) -0.27991(18) 0.1281(2) 0.0405(6) Uani 1 1 d . . . . .
H16 H 0.221604 -0.320967 0.072330 0.049 Uiso 1 1 calc R U . . .
C17 C 0.2926(2) -0.18092(17) 0.14018(17) 0.0317(5) Uani 1 1 d . . . . .
C18 C 0.2860(3) -0.14039(18) 0.07122(17) 0.0351(5) Uani 1 1 d . . . . .
H18 H 0.254152 -0.179670 0.014899 0.042 Uiso 1 1 calc R U . . .
C19 C 0.3257(3) -0.04448(17) 0.08593(16) 0.0320(5) Uani 1 1 d . . . . .
H19 H 0.318897 -0.019855 0.039544 0.038 Uiso 1 1 calc R U . . .
C20 C 0.8029(2) 0.43532(15) 0.18244(15) 0.0257(4) Uani 1 1 d . . . . .
C21 C 0.8419(2) 0.36909(16) 0.21457(15) 0.0273(5) Uani 1 1 d . . . . .
H21 H 0.801375 0.353886 0.262626 0.033 Uiso 1 1 calc R U . . .
C22 C 0.9385(2) 0.32565(17) 0.17743(16) 0.0292(5) Uani 1 1 d . . . . .
H22 H 0.959451 0.281067 0.200247 0.035 Uiso 1 1 calc R U . . .
C23 C 1.0062(2) 0.34717(16) 0.10574(15) 0.0280(5) Uani 1 1 d . . . . .
C24 C 0.9728(2) 0.41716(17) 0.07605(15) 0.0296(5) Uani 1 1 d . . . . .
H24 H 1.018182 0.435831 0.030630 0.036 Uiso 1 1 calc R U . . .
C25 C 0.8734(2) 0.45888(16) 0.11333(15) 0.0286(5) Uani 1 1 d . . . . .
H25 H 0.853029 0.504231 0.091393 0.034 Uiso 1 1 calc R U . . .
C26 C 1.3078(3) 0.4111(3) 0.0229(2) 0.0509(7) Uani 1 1 d . . . . .
H26A H 1.348428 0.425163 -0.027630 0.076 Uiso 1 1 calc R U . . .
H26B H 1.376037 0.396923 0.056749 0.076 Uiso 1 1 calc R U . . .
H26C H 1.284649 0.464710 0.057323 0.076 Uiso 1 1 calc R U . . .
C27 C 1.1724(3) 0.3265(2) -0.00530(17) 0.0401(6) Uani 1 1 d . . . . .
H27A H 1.106452 0.339947 -0.042468 0.048 Uiso 1 1 calc R U . . .
H27B H 1.196945 0.272485 -0.039339 0.048 Uiso 1 1 calc R U . . .
C28 C 1.1366(3) 0.23137(18) 0.09997(18) 0.0352(5) Uani 1 1 d . . . . .
H28A H 1.142000 0.249941 0.162957 0.042 Uiso 1 1 calc R U . . .
H28B H 1.230859 0.229641 0.084584 0.042 Uiso 1 1 calc R U . . .
C29 C 1.0294(3) 0.1328(2) 0.0643(2) 0.0474(7) Uani 1 1 d . . . . .
H29A H 1.020351 0.114844 0.001905 0.071 Uiso 1 1 calc R U . . .
H29B H 0.937599 0.132539 0.083706 0.071 Uiso 1 1 calc R U . . .
H29C H 1.062398 0.088756 0.084914 0.071 Uiso 1 1 calc R U . . .
C30 C 0.4753(2) 0.47431(16) 0.29771(15) 0.0270(5) Uani 1 1 d . . . . .
C31 C 0.3315(3) 0.45294(18) 0.26896(18) 0.0371(6) Uani 1 1 d . . . . .
H31 H 0.294101 0.409508 0.214968 0.045 Uiso 1 1 calc R U . . .
C32 C 0.2420(3) 0.49427(19) 0.31819(19) 0.0395(6) Uani 1 1 d . . . . .
H32 H 0.146737 0.479135 0.295764 0.047 Uiso 1 1 calc R U . . .
C33 C 0.2901(3) 0.55746(19) 0.39982(17) 0.0347(5) Uani 1 1 d . . . . .
C34 C 0.4340(4) 0.5786(3) 0.42852(19) 0.0587(9) Uani 1 1 d . . . . .
H34 H 0.470783 0.620827 0.483122 0.070 Uiso 1 1 calc R U . . .
C35 C 0.5245(3) 0.5388(3) 0.37857(19) 0.0513(8) Uani 1 1 d . . . . .
H35 H 0.620697 0.555821 0.399951 0.062 Uiso 1 1 calc R U . . .
C36 C 0.1907(3) 0.6002(2) 0.45199(18) 0.0415(6) Uani 1 1 d . . . . .
C37 C 0.0399(4) 0.5649(4) 0.4253(2) 0.0720(12) Uani 1 1 d . . . . .
H37 H 0.004204 0.515066 0.374904 0.086 Uiso 1 1 calc R U . . .
C38 C -0.0533(4) 0.6025(4) 0.4722(3) 0.0845(15) Uani 1 1 d . . . . .
H38 H -0.151121 0.577653 0.453208 0.101 Uiso 1 1 calc R U . . .
C39 C -0.0047(4) 0.6778(3) 0.5482(2) 0.0588(9) Uani 1 1 d . . . . .
C40 C -0.0996(5) 0.7181(4) 0.5994(3) 0.0731(12) Uani 1 1 d . . . . .
H40 H -0.198106 0.693462 0.582638 0.088 Uiso 1 1 calc R U . . .
C41 C -0.0480(5) 0.7909(3) 0.6710(3) 0.0719(13) Uani 1 1 d . . . . .
H41 H -0.110849 0.817487 0.702605 0.086 Uiso 1 1 calc R U . . .
C42 C 0.1015(5) 0.8279(2) 0.6992(3) 0.0665(11) Uani 1 1 d . . . . .
H42 H 0.135630 0.877809 0.749681 0.080 Uiso 1 1 calc R U . . .
C43 C 0.1965(4) 0.7904(2) 0.6526(2) 0.0548(8) Uani 1 1 d . . . . .
H43 H 0.294339 0.814599 0.671390 0.066 Uiso 1 1 calc R U . . .
C44 C 0.1445(3) 0.7157(2) 0.5767(2) 0.0439(7) Uani 1 1 d . . . . .
C45 C 0.2387(3) 0.6730(2) 0.5272(2) 0.0411(6) Uani 1 1 d . . . . .
H45 H 0.336306 0.695409 0.546775 0.049 Uiso 1 1 calc R U . . .
C46 C 0.7265(2) 0.58070(16) 0.22668(15) 0.0268(5) Uani 1 1 d . . . . .
C47 C 0.6218(2) 0.61907(17) 0.20656(16) 0.0289(5) Uani 1 1 d . . . . .
H47 H 0.526685 0.580369 0.192821 0.035 Uiso 1 1 calc R U . . .
C48 C 0.6542(2) 0.71214(17) 0.20632(16) 0.0303(5) Uani 1 1 d . . . . .
H48 H 0.580873 0.734517 0.192676 0.036 Uiso 1 1 calc R U . . .
C49 C 0.7966(3) 0.77399(16) 0.22641(16) 0.0301(5) Uani 1 1 d . . . . .
C50 C 0.9023(3) 0.73592(17) 0.24793(16) 0.0315(5) Uani 1 1 d . . . . .
H50 H 0.997293 0.774523 0.262677 0.038 Uiso 1 1 calc R U . . .
C51 C 0.8674(2) 0.64282(16) 0.24751(16) 0.0290(5) Uani 1 1 d . . . . .
H51 H 0.940160 0.620215 0.261596 0.035 Uiso 1 1 calc R U . . .
C52 C 0.6843(3) 0.9015(2) 0.1160(2) 0.0480(7) Uani 1 1 d . . . . .
H52A H 0.644846 0.836219 0.083253 0.072 Uiso 1 1 calc R U . . .
H52B H 0.769381 0.930504 0.092635 0.072 Uiso 1 1 calc R U . . .
H52C H 0.614885 0.933292 0.112184 0.072 Uiso 1 1 calc R U . . .
C53 C 0.7217(3) 0.90863(18) 0.21010(18) 0.0370(6) Uani 1 1 d . . . . .
H53A H 0.755094 0.974764 0.243316 0.044 Uiso 1 1 calc R U . . .
H53B H 0.635458 0.878115 0.232722 0.044 Uiso 1 1 calc R U . . .
C54 C 0.9816(3) 0.92470(19) 0.2297(2) 0.0413(6) Uani 1 1 d . . . . .
H54A H 0.986260 0.971918 0.199318 0.050 Uiso 1 1 calc R U . . .
H54B H 1.037026 0.885321 0.200971 0.050 Uiso 1 1 calc R U . . .
C55 C 1.0487(3) 0.9739(2) 0.3230(2) 0.0488(7) Uani 1 1 d . . . . .
H55A H 1.145127 1.013422 0.323487 0.073 Uiso 1 1 calc R U . . .
H55B H 1.050329 0.927522 0.352325 0.073 Uiso 1 1 calc R U . . .
H55C H 0.993243 1.012002 0.352129 0.073 Uiso 1 1 calc R U . . .

loop_
_atom_site_aniso_label
_atom_site_aniso_U_11
_atom_site_aniso_U_22
_atom_site_aniso_U_33
_atom_site_aniso_U_23
_atom_site_aniso_U_13
_atom_site_aniso_U_12
Cl1 0.0878(7) 0.0725(6) 0.0873(7) 0.0339(5) 0.0306(6) 0.0347(5)
Cl2 0.0751(6) 0.1093(9) 0.0651(6) 0.0417(6) 0.0157(5) 0.0175(6)
Cl3 0.1014(8) 0.0975(8) 0.0822(7) 0.0239(6) 0.0014(6) 0.0590(7)
C1 0.071(2) 0.075(2) 0.0451(17) 0.0237(17) 0.0062(16) 0.0254(19)
N1 0.0272(10) 0.0276(10) 0.0668(15) 0.0148(10) -0.0024(10) 0.0097(8)
N2 0.0314(11) 0.0379(11) 0.0414(11) 0.0111(9) 0.0105(9) 0.0209(9)
C2 0.0228(10) 0.0282(11) 0.0291(11) 0.0084(9) 0.0031(8) 0.0100(9)
C3 0.0232(10) 0.0274(11) 0.0304(11) 0.0076(9) 0.0039(9) 0.0105(9)
C4 0.0179(10) 0.0272(11) 0.0328(11) 0.0092(9) 0.0051(8) 0.0098(8)
C5 0.0274(11) 0.0299(11) 0.0318(11) 0.0075(9) 0.0111(9) 0.0126(9)
C6 0.0266(11) 0.0311(12) 0.0348(12) 0.0129(10) 0.0101(9) 0.0110(9)
C7 0.0189(10) 0.0279(11) 0.0334(11) 0.0085(9) 0.0019(8) 0.0090(8)
C8 0.0214(10) 0.0305(11) 0.0289(11) 0.0065(9) 0.0041(8) 0.0110(9)
C9 0.0209(10) 0.0316(11) 0.0297(11) 0.0106(9) 0.0054(8) 0.0096(9)
C10 0.0199(10) 0.0279(11) 0.0350(12) 0.0081(9) 0.0030(9) 0.0096(9)
C11 0.0227(10) 0.0297(11) 0.0335(12) 0.0069(9) 0.0016(9) 0.0094(9)
C12 0.0203(10) 0.0312(12) 0.0399(13) 0.0103(10) 0.0031(9) 0.0111(9)
C13 0.0318(12) 0.0369(13) 0.0439(14) 0.0150(11) 0.0049(11) 0.0139(10)
C14 0.0356(14) 0.0401(14) 0.0592(17) 0.0253(13) 0.0076(12) 0.0143(11)
C15 0.0337(13) 0.0302(13) 0.0675(19) 0.0176(13) 0.0067(13) 0.0098(11)
C16 0.0315(13) 0.0299(13) 0.0547(16) 0.0054(11) -0.0010(11) 0.0082(10)
C17 0.0206(10) 0.0296(12) 0.0436(13) 0.0076(10) 0.0013(9) 0.0087(9)
C18 0.0301(12) 0.0325(12) 0.0375(13) 0.0031(10) -0.0033(10) 0.0089(10)
C19 0.0274(11) 0.0342(12) 0.0352(12) 0.0099(10) 0.0000(9) 0.0112(10)
C20 0.0198(10) 0.0245(10) 0.0321(11) 0.0071(9) 0.0035(8) 0.0067(8)
C21 0.0209(10) 0.0293(11) 0.0326(11) 0.0115(9) 0.0034(9) 0.0067(9)
C22 0.0242(11) 0.0297(11) 0.0366(12) 0.0114(10) 0.0020(9) 0.0113(9)
C23 0.0211(10) 0.0279(11) 0.0333(12) 0.0044(9) 0.0014(9) 0.0092(9)
C24 0.0265(11) 0.0322(12) 0.0315(11) 0.0098(9) 0.0073(9) 0.0102(9)
C25 0.0265(11) 0.0283(11) 0.0347(12) 0.0120(9) 0.0059(9) 0.0112(9)
C26 0.0396(15) 0.071(2) 0.0498(17) 0.0251(15) 0.0184(13) 0.0211(15)
C27 0.0429(15) 0.0526(16) 0.0339(13) 0.0083(11) 0.0137(11) 0.0310(13)
C28 0.0271(12) 0.0365(13) 0.0443(14) 0.0068(11) 0.0024(10) 0.0176(10)
C29 0.0439(16) 0.0343(14) 0.0602(18) 0.0044(13) 0.0010(13) 0.0150(12)
C30 0.0249(11) 0.0275(11) 0.0317(11) 0.0100(9) 0.0075(9) 0.0109(9)
C31 0.0256(12) 0.0317(13) 0.0451(14) -0.0011(11) 0.0030(10) 0.0067(10)
C32 0.0220(11) 0.0376(14) 0.0551(16) 0.0054(12) 0.0052(11) 0.0105(10)
C33 0.0351(13) 0.0418(14) 0.0366(13) 0.0164(11) 0.0103(10) 0.0206(11)
C34 0.0486(17) 0.089(3) 0.0323(14) -0.0114(15) -0.0019(13) 0.0385(17)
C35 0.0315(14) 0.080(2) 0.0365(14) -0.0054(14) -0.0030(11) 0.0294(14)
C36 0.0423(15) 0.0543(17) 0.0409(14) 0.0198(13) 0.0132(12) 0.0284(13)
C37 0.0435(18) 0.126(4) 0.0499(19) 0.008(2) 0.0048(15) 0.047(2)
C38 0.0436(19) 0.165(5) 0.056(2) 0.019(3) 0.0066(16) 0.061(3)
C39 0.0543(19) 0.098(3) 0.0557(19) 0.0406(19) 0.0219(15) 0.052(2)
C40 0.072(2) 0.131(4) 0.067(2) 0.057(3) 0.038(2) 0.076(3)
C41 0.095(3) 0.097(3) 0.085(3) 0.064(2) 0.068(2) 0.082(3)
C42 0.092(3) 0.0453(17) 0.090(3) 0.0356(18) 0.061(2) 0.0418(18)
C43 0.0605(19) 0.0356(15) 0.076(2) 0.0208(15) 0.0369(17) 0.0193(14)
C44 0.0514(16) 0.0454(15) 0.0517(16) 0.0288(13) 0.0257(13) 0.0248(13)
C45 0.0365(14) 0.0413(14) 0.0553(16) 0.0195(13) 0.0194(12) 0.0200(12)
C46 0.0230(11) 0.0284(11) 0.0305(11) 0.0080(9) 0.0057(9) 0.0106(9)
C47 0.0214(10) 0.0306(11) 0.0356(12) 0.0100(9) 0.0044(9) 0.0089(9)
C48 0.0231(11) 0.0332(12) 0.0385(13) 0.0104(10) 0.0036(9) 0.0142(9)
C49 0.0273(11) 0.0280(11) 0.0362(12) 0.0078(9) 0.0036(9) 0.0117(9)
C50 0.0230(11) 0.0292(12) 0.0409(13) 0.0076(10) 0.0014(9) 0.0083(9)
C51 0.0229(11) 0.0303(12) 0.0364(12) 0.0086(9) 0.0032(9) 0.0129(9)
C52 0.0411(15) 0.0616(19) 0.0563(18) 0.0239(15) 0.0126(13) 0.0314(14)
C53 0.0342(13) 0.0285(12) 0.0525(15) 0.0103(11) 0.0068(11) 0.0170(10)
C54 0.0311(13) 0.0304(13) 0.0642(18) 0.0152(12) 0.0073(12) 0.0107(10)
C55 0.0335(14) 0.0360(14) 0.071(2) 0.0066(13) 0.0055(13) 0.0099(11)

loop_
_atom_type_symbol
_atom_type_description
_atom_type_scat_dispersion_real
_atom_type_scat_dispersion_imag
_atom_type_scat_source
C C 0.0181 0.0091 'International Tables Vol C Tables 4.2.6.8 and 6.1.1.4'
H H 0.0000 0.0000 'International Tables Vol C Tables 4.2.6.8 and 6.1.1.4'
Cl Cl 0.3639 0.7018 'International Tables Vol C Tables 4.2.6.8 and 6.1.1.4'
N N 0.0311 0.0180 'International Tables Vol C Tables 4.2.6.8 and 6.1.1.4'

loop_
_geom_angle_atom_site_label_1
_geom_angle_atom_site_label_2
_geom_angle_atom_site_label_3
_geom_angle
_geom_angle_site_symmetry_1
_geom_angle_site_symmetry_3
_geom_angle_publ_flag
Cl1 C1 Cl2 108.2(2) . . ?
Cl1 C1 H1 108.5 . . ?
Cl2 C1 H1 108.5 . . ?
Cl3 C1 Cl1 112.1(2) . . ?
Cl3 C1 Cl2 111.05(19) . . ?
Cl3 C1 H1 108.5 . . ?
C49 N1 C53 121.9(2) . . ?
C49 N1 C54 121.3(2) . . ?
C53 N1 C54 116.8(2) . . ?
C23 N2 C27 121.1(2) . . ?
C23 N2 C28 121.9(2) . . ?
C28 N2 C27 116.9(2) . . ?
C3 C2 C20 122.3(2) . . ?
C3 C2 C46 122.4(2) . . ?
C20 C2 C46 115.34(19) . . ?
C2 C3 C4 124.1(2) . . ?
C2 C3 C30 122.0(2) . . ?
C4 C3 C30 113.93(19) . . ?
C5 C4 C3 120.0(2) . . ?
C5 C4 C9 116.8(2) . . ?
C9 C4 C3 123.2(2) . . ?
C4 C5 H5 119.0 . . ?
C6 C5 C4 121.9(2) . . ?
C6 C5 H5 119.0 . . ?
C5 C6 H6 119.4 . . ?
C5 C6 C7 121.2(2) . . ?
C7 C6 H6 119.4 . . ?
C6 C7 C8 117.1(2) . . ?
C6 C7 C10 120.8(2) . . ?
C8 C7 C10 122.0(2) . . ?
C7 C8 H8 119.3 . . ?
C9 C8 C7 121.4(2) . . ?
C9 C8 H8 119.3 . . ?
C4 C9 H9 119.2 . . ?
C8 C9 C4 121.5(2) . . ?
C8 C9 H9 119.2 . . ?
C11 C10 C7 120.7(2) . . ?
C11 C10 C19 117.9(2) . . ?
C19 C10 C7 121.4(2) . . ?
C10 C11 H11 118.8 . . ?
C10 C11 C12 122.4(2) . . ?
C12 C11 H11 118.8 . . ?
C11 C12 C13 122.2(2) . . ?
C11 C12 C17 119.0(2) . . ?
C13 C12 C17 118.9(2) . . ?
C12 C13 H13 119.6 . . ?
C14 C13 C12 120.9(3) . . ?
C14 C13 H13 119.6 . . ?
C13 C14 H14 119.8 . . ?
C13 C14 C15 120.3(3) . . ?
C15 C14 H14 119.8 . . ?
C14 C15 H15 119.9 . . ?
C16 C15 C14 120.2(2) . . ?
C16 C15 H15 119.9 . . ?
C15 C16 H16 119.4 . . ?
C15 C16 C17 121.2(3) . . ?
C17 C16 H16 119.4 . . ?
C16 C17 C12 118.5(2) . . ?
C18 C17 C12 118.3(2) . . ?
C18 C17 C16 123.2(2) . . ?
C17 C18 H18 119.4 . . ?
C19 C18 C17 121.2(2) . . ?
C19 C18 H18 119.4 . . ?
C10 C19 H19 119.4 . . ?
C18 C19 C10 121.3(2) . . ?
C18 C19 H19 119.4 . . ?
C21 C20 C2 122.4(2) . . ?
C25 C20 C2 121.6(2) . . ?
C25 C20 C21 116.0(2) . . ?
C20 C21 H21 118.9 . . ?
C22 C21 C20 122.3(2) . . ?
C22 C21 H21 118.9 . . ?
C21 C22 H22 119.2 . . ?
C21 C22 C23 121.6(2) . . ?
C23 C22 H22 119.2 . . ?
N2 C23 C22 121.5(2) . . ?
N2 C23 C24 122.2(2) . . ?
C24 C23 C22 116.3(2) . . ?
C23 C24 H24 119.4 . . ?
C25 C24 C23 121.2(2) . . ?
C25 C24 H24 119.4 . . ?
C20 C25 H25 118.8 . . ?
C24 C25 C20 122.5(2) . . ?
C24 C25 H25 118.8 . . ?
H26A C26 H26B 109.5 . . ?
H26A C26 H26C 109.5 . . ?
H26B C26 H26C 109.5 . . ?
C27 C26 H26A 109.5 . . ?
C27 C26 H26B 109.5 . . ?
C27 C26 H26C 109.5 . . ?
N2 C27 C26 113.2(2) . . ?
N2 C27 H27A 108.9 . . ?
N2 C27 H27B 108.9 . . ?
C26 C27 H27A 108.9 . . ?
C26 C27 H27B 108.9 . . ?
H27A C27 H27B 107.7 . . ?
N2 C28 H28A 108.9 . . ?
N2 C28 H28B 108.9 . . ?
N2 C28 C29 113.5(2) . . ?
H28A C28 H28B 107.7 . . ?
C29 C28 H28A 108.9 . . ?
C29 C28 H28B 108.9 . . ?
C28 C29 H29A 109.5 . . ?
C28 C29 H29B 109.5 . . ?
C28 C29 H29C 109.5 . . ?
H29A C29 H29B 109.5 . . ?
H29A C29 H29C 109.5 . . ?
H29B C29 H29C 109.5 . . ?
C31 C30 C3 121.2(2) . . ?
C35 C30 C3 122.4(2) . . ?
C35 C30 C31 116.4(2) . . ?
C30 C31 H31 119.0 . . ?
C32 C31 C30 121.9(2) . . ?
C32 C31 H31 119.0 . . ?
C31 C32 H32 119.1 . . ?
C33 C32 C31 121.8(2) . . ?
C33 C32 H32 119.1 . . ?
C32 C33 C34 116.2(2) . . ?
C32 C33 C36 120.7(2) . . ?
C34 C33 C36 123.2(3) . . ?
C33 C34 H34 118.9 . . ?
C35 C34 C33 122.1(3) . . ?
C35 C34 H34 118.9 . . ?
C30 C35 C34 121.5(3) . . ?
C30 C35 H35 119.2 . . ?
C34 C35 H35 119.2 . . ?
C37 C36 C33 120.3(3) . . ?
C45 C36 C33 122.2(3) . . ?
C45 C36 C37 117.5(3) . . ?
C36 C37 H37 119.3 . . ?
C38 C37 C36 121.4(4) . . ?
C38 C37 H37 119.3 . . ?
C37 C38 H38 119.3 . . ?
C37 C38 C39 121.4(4) . . ?
C39 C38 H38 119.3 . . ?
C38 C39 C40 122.8(4) . . ?
C38 C39 C44 119.0(3) . . ?
C44 C39 C40 118.2(4) . . ?
C39 C40 H40 119.7 . . ?
C41 C40 C39 120.7(4) . . ?
C41 C40 H40 119.7 . . ?
C40 C41 H41 119.6 . . ?
C40 C41 C42 120.7(3) . . ?
C42 C41 H41 119.6 . . ?
C41 C42 H42 119.7 . . ?
C43 C42 C41 120.5(4) . . ?
C43 C42 H42 119.7 . . ?
C42 C43 H43 120.3 . . ?
C42 C43 C44 119.4(4) . . ?
C44 C43 H43 120.3 . . ?
C39 C44 C45 118.1(3) . . ?
C43 C44 C39 120.5(3) . . ?
C43 C44 C45 121.4(3) . . ?
C36 C45 C44 122.5(3) . . ?
C36 C45 H45 118.7 . . ?
C44 C45 H45 118.7 . . ?
C47 C46 C2 122.4(2) . . ?
C47 C46 C51 116.0(2) . . ?
C51 C46 C2 121.4(2) . . ?
C46 C47 H47 118.7 . . ?
C48 C47 C46 122.5(2) . . ?
C48 C47 H47 118.7 . . ?
C47 C48 H48 119.4 . . ?
C47 C48 C49 121.2(2) . . ?
C49 C48 H48 119.4 . . ?
N1 C49 C48 121.8(2) . . ?
N1 C49 C50 121.7(2) . . ?
C50 C49 C48 116.5(2) . . ?
C49 C50 H50 119.4 . . ?
C51 C50 C49 121.3(2) . . ?
C51 C50 H50 119.4 . . ?
C46 C51 H51 118.7 . . ?
C50 C51 C46 122.6(2) . . ?
C50 C51 H51 118.7 . . ?
H52A C52 H52B 109.5 . . ?
H52A C52 H52C 109.5 . . ?
H52B C52 H52C 109.5 . . ?
C53 C52 H52A 109.5 . . ?
C53 C52 H52B 109.5 . . ?
C53 C52 H52C 109.5 . . ?
N1 C53 C52 113.7(2) . . ?
N1 C53 H53A 108.8 . . ?
N1 C53 H53B 108.8 . . ?
C52 C53 H53A 108.8 . . ?
C52 C53 H53B 108.8 . . ?
H53A C53 H53B 107.7 . . ?
N1 C54 H54A 109.0 . . ?
N1 C54 H54B 109.0 . . ?
N1 C54 C55 112.9(2) . . ?
H54A C54 H54B 107.8 . . ?
C55 C54 H54A 109.0 . . ?
C55 C54 H54B 109.0 . . ?
C54 C55 H55A 109.5 . . ?
C54 C55 H55B 109.5 . . ?
C54 C55 H55C 109.5 . . ?
H55A C55 H55B 109.5 . . ?
H55A C55 H55C 109.5 . . ?
H55B C55 H55C 109.5 . . ?

loop_
_geom_bond_atom_site_label_1
_geom_bond_atom_site_label_2
_geom_bond_distance
_geom_bond_site_symmetry_2
_geom_bond_publ_flag
Cl1 C1 1.760(4) . ?
Cl2 C1 1.772(4) . ?
Cl3 C1 1.725(4) . ?
C1 H1 0.9800 . ?
N1 C49 1.375(3) . ?
N1 C53 1.457(3) . ?
N1 C54 1.468(3) . ?
N2 C23 1.377(3) . ?
N2 C27 1.459(3) . ?
N2 C28 1.456(3) . ?
C2 C3 1.364(3) . ?
C2 C20 1.486(3) . ?
C2 C46 1.487(3) . ?
C3 C4 1.489(3) . ?
C3 C30 1.497(3) . ?
C4 C5 1.396(3) . ?
C4 C9 1.399(3) . ?
C5 H5 0.9300 . ?
C5 C6 1.386(3) . ?
C6 H6 0.9300 . ?
C6 C7 1.396(3) . ?
C7 C8 1.402(3) . ?
C7 C10 1.486(3) . ?
C8 H8 0.9300 . ?
C8 C9 1.387(3) . ?
C9 H9 0.9300 . ?
C10 C11 1.378(3) . ?
C10 C19 1.423(3) . ?
C11 H11 0.9300 . ?
C11 C12 1.414(3) . ?
C12 C13 1.417(4) . ?
C12 C17 1.422(3) . ?
C13 H13 0.9300 . ?
C13 C14 1.370(4) . ?
C14 H14 0.9300 . ?
C14 C15 1.407(4) . ?
C15 H15 0.9300 . ?
C15 C16 1.364(4) . ?
C16 H16 0.9300 . ?
C16 C17 1.420(4) . ?
C17 C18 1.416(4) . ?
C18 H18 0.9300 . ?
C18 C19 1.369(4) . ?
C19 H19 0.9300 . ?
C20 C21 1.401(3) . ?
C20 C25 1.395(3) . ?
C21 H21 0.9300 . ?
C21 C22 1.379(3) . ?
C22 H22 0.9300 . ?
C22 C23 1.409(3) . ?
C23 C24 1.407(3) . ?
C24 H24 0.9300 . ?
C24 C25 1.389(3) . ?
C25 H25 0.9300 . ?
C26 H26A 0.9600 . ?
C26 H26B 0.9600 . ?
C26 H26C 0.9600 . ?
C26 C27 1.518(4) . ?
C27 H27A 0.9700 . ?
C27 H27B 0.9700 . ?
C28 H28A 0.9700 . ?
C28 H28B 0.9700 . ?
C28 C29 1.521(4) . ?
C29 H29A 0.9600 . ?
C29 H29B 0.9600 . ?
C29 H29C 0.9600 . ?
C30 C31 1.386(3) . ?
C30 C35 1.381(4) . ?
C31 H31 0.9300 . ?
C31 C32 1.382(4) . ?
C32 H32 0.9300 . ?
C32 C33 1.382(4) . ?
C33 C34 1.387(4) . ?
C33 C36 1.492(4) . ?
C34 H34 0.9300 . ?
C34 C35 1.384(4) . ?
C35 H35 0.9300 . ?
C36 C37 1.426(5) . ?
C36 C45 1.371(4) . ?
C37 H37 0.9300 . ?
C37 C38 1.366(5) . ?
C38 H38 0.9300 . ?
C38 C39 1.399(6) . ?
C39 C40 1.430(5) . ?
C39 C44 1.417(5) . ?
C40 H40 0.9300 . ?
C40 C41 1.338(7) . ?
C41 H41 0.9300 . ?
C41 C42 1.419(6) . ?
C42 H42 0.9300 . ?
C42 C43 1.377(4) . ?
C43 H43 0.9300 . ?
C43 C44 1.397(5) . ?
C44 C45 1.431(4) . ?
C45 H45 0.9300 . ?
C46 C47 1.399(3) . ?
C46 C51 1.401(3) . ?
C47 H47 0.9300 . ?
C47 C48 1.380(3) . ?
C48 H48 0.9300 . ?
C48 C49 1.411(3) . ?
C49 C50 1.411(3) . ?
C50 H50 0.9300 . ?
C50 C51 1.376(3) . ?
C51 H51 0.9300 . ?
C52 H52A 0.9600 . ?
C52 H52B 0.9600 . ?
C52 H52C 0.9600 . ?
C52 C53 1.512(4) . ?
C53 H53A 0.9700 . ?
C53 H53B 0.9700 . ?
C54 H54A 0.9700 . ?
C54 H54B 0.9700 . ?
C54 C55 1.517(4) . ?
C55 H55A 0.9600 . ?
C55 H55B 0.9600 . ?
C55 H55C 0.9600 . ?

loop_
_geom_torsion_atom_site_label_1
_geom_torsion_atom_site_label_2
_geom_torsion_atom_site_label_3
_geom_torsion_atom_site_label_4
_geom_torsion
_geom_torsion_site_symmetry_1
_geom_torsion_site_symmetry_2
_geom_torsion_site_symmetry_3
_geom_torsion_site_symmetry_4
_geom_torsion_publ_flag
N1 C49 C50 C51 -177.2(2) . . . . ?
N2 C23 C24 C25 177.5(2) . . . . ?
C2 C3 C4 C5 141.4(2) . . . . ?
C2 C3 C4 C9 -40.2(3) . . . . ?
C2 C3 C30 C31 123.6(3) . . . . ?
C2 C3 C30 C35 -57.8(4) . . . . ?
C2 C20 C21 C22 176.9(2) . . . . ?
C2 C20 C25 C24 -178.1(2) . . . . ?
C2 C46 C47 C48 -174.7(2) . . . . ?
C2 C46 C51 C50 174.9(2) . . . . ?
C3 C2 C20 C21 -40.6(3) . . . . ?
C3 C2 C20 C25 139.7(2) . . . . ?
C3 C2 C46 C47 -39.9(3) . . . . ?
C3 C2 C46 C51 145.2(2) . . . . ?
C3 C4 C5 C6 -178.8(2) . . . . ?
C3 C4 C9 C8 179.0(2) . . . . ?
C3 C30 C31 C32 179.1(2) . . . . ?
C3 C30 C35 C34 -177.7(3) . . . . ?
C4 C3 C30 C31 -57.7(3) . . . . ?
C4 C3 C30 C35 120.9(3) . . . . ?
C4 C5 C6 C7 -0.5(4) . . . . ?
C5 C4 C9 C8 -2.5(3) . . . . ?
C5 C6 C7 C8 -1.8(3) . . . . ?
C5 C6 C7 C10 177.2(2) . . . . ?
C6 C7 C8 C9 2.0(3) . . . . ?
C6 C7 C10 C11 -30.1(3) . . . . ?
C6 C7 C10 C19 150.0(2) . . . . ?
C7 C8 C9 C4 0.2(3) . . . . ?
C7 C10 C11 C12 178.8(2) . . . . ?
C7 C10 C19 C18 179.3(2) . . . . ?
C8 C7 C10 C11 149.0(2) . . . . ?
C8 C7 C10 C19 -31.0(3) . . . . ?
C9 C4 C5 C6 2.6(3) . . . . ?
C10 C7 C8 C9 -177.1(2) . . . . ?
C10 C11 C12 C13 -177.0(2) . . . . ?
C10 C11 C12 C17 2.7(3) . . . . ?
C11 C10 C19 C18 -0.6(3) . . . . ?
C11 C12 C13 C14 -178.8(2) . . . . ?
C11 C12 C17 C16 178.5(2) . . . . ?
C11 C12 C17 C18 -2.3(3) . . . . ?
C12 C13 C14 C15 -0.3(4) . . . . ?
C12 C17 C18 C19 0.6(4) . . . . ?
C13 C12 C17 C16 -1.7(3) . . . . ?
C13 C12 C17 C18 177.4(2) . . . . ?
C13 C14 C15 C16 -0.6(4) . . . . ?
C14 C15 C16 C17 0.3(4) . . . . ?
C15 C16 C17 C12 0.9(4) . . . . ?
C15 C16 C17 C18 -178.2(2) . . . . ?
C16 C17 C18 C19 179.6(2) . . . . ?
C17 C12 C13 C14 1.4(4) . . . . ?
C17 C18 C19 C10 0.9(4) . . . . ?
C19 C10 C11 C12 -1.3(3) . . . . ?
C20 C2 C3 C4 -11.4(4) . . . . ?
C20 C2 C3 C30 167.2(2) . . . . ?
C20 C2 C46 C47 138.9(2) . . . . ?
C20 C2 C46 C51 -36.0(3) . . . . ?
C20 C21 C22 C23 1.4(4) . . . . ?
C21 C20 C25 C24 2.2(3) . . . . ?
C21 C22 C23 N2 -178.6(2) . . . . ?
C21 C22 C23 C24 1.8(3) . . . . ?
C22 C23 C24 C25 -2.9(3) . . . . ?
C23 N2 C27 C26 84.3(3) . . . . ?
C23 N2 C28 C29 84.5(3) . . . . ?
C23 C24 C25 C20 1.0(4) . . . . ?
C25 C20 C21 C22 -3.4(3) . . . . ?
C27 N2 C23 C22 -178.6(2) . . . . ?
C27 N2 C23 C24 1.0(4) . . . . ?
C27 N2 C28 C29 -97.8(3) . . . . ?
C28 N2 C23 C22 -1.0(4) . . . . ?
C28 N2 C23 C24 178.6(2) . . . . ?
C28 N2 C27 C26 -93.4(3) . . . . ?
C30 C3 C4 C5 -37.3(3) . . . . ?
C30 C3 C4 C9 141.2(2) . . . . ?
C30 C31 C32 C33 -1.7(4) . . . . ?
C31 C30 C35 C34 1.0(5) . . . . ?
C31 C32 C33 C34 1.4(4) . . . . ?
C31 C32 C33 C36 -179.3(3) . . . . ?
C32 C33 C34 C35 0.0(5) . . . . ?
C32 C33 C36 C37 10.7(4) . . . . ?
C32 C33 C36 C45 -170.3(3) . . . . ?
C33 C34 C35 C30 -1.2(6) . . . . ?
C33 C36 C37 C38 179.7(4) . . . . ?
C33 C36 C45 C44 178.7(2) . . . . ?
C34 C33 C36 C37 -170.0(3) . . . . ?
C34 C33 C36 C45 8.9(4) . . . . ?
C35 C30 C31 C32 0.4(4) . . . . ?
C36 C33 C34 C35 -179.3(3) . . . . ?
C36 C37 C38 C39 0.3(7) . . . . ?
C37 C36 C45 C44 -2.4(4) . . . . ?
C37 C38 C39 C40 -179.3(4) . . . . ?
C37 C38 C39 C44 0.3(7) . . . . ?
C38 C39 C40 C41 -179.1(4) . . . . ?
C38 C39 C44 C43 -179.6(3) . . . . ?
C38 C39 C44 C45 -1.8(5) . . . . ?
C39 C40 C41 C42 -1.9(5) . . . . ?
C39 C44 C45 C36 2.9(4) . . . . ?
C40 C39 C44 C43 -0.1(5) . . . . ?
C40 C39 C44 C45 177.8(3) . . . . ?
C40 C41 C42 C43 1.0(5) . . . . ?
C41 C42 C43 C44 0.3(5) . . . . ?
C42 C43 C44 C39 -0.7(5) . . . . ?
C42 C43 C44 C45 -178.5(3) . . . . ?
C43 C44 C45 C36 -179.3(3) . . . . ?
C44 C39 C40 C41 1.4(5) . . . . ?
C45 C36 C37 C38 0.7(6) . . . . ?
C46 C2 C3 C4 167.4(2) . . . . ?
C46 C2 C3 C30 -14.0(3) . . . . ?
C46 C2 C20 C21 140.6(2) . . . . ?
C46 C2 C20 C25 -39.1(3) . . . . ?
C46 C47 C48 C49 0.2(4) . . . . ?
C47 C46 C51 C50 -0.3(3) . . . . ?
C47 C48 C49 N1 177.4(2) . . . . ?
C47 C48 C49 C50 -1.0(4) . . . . ?
C48 C49 C50 C51 1.2(4) . . . . ?
C49 N1 C53 C52 -93.6(3) . . . . ?
C49 N1 C54 C55 -86.0(3) . . . . ?
C49 C50 C51 C46 -0.5(4) . . . . ?
C51 C46 C47 C48 0.5(3) . . . . ?
C53 N1 C49 C48 8.3(4) . . . . ?
C53 N1 C49 C50 -173.3(2) . . . . ?
C53 N1 C54 C55 95.9(3) . . . . ?
C54 N1 C49 C48 -169.6(3) . . . . ?
C54 N1 C49 C50 8.7(4) . . . . ?
C54 N1 C53 C52 84.4(3) . . . . ?
